data_4114580
loop_
_publ_author_name
'Ikuko Katsuki'
'Yuri Motoda'
'Yukinari Sunatsuki'
'Naohide Matsumoto'
'Toshio Nakashima'
'Masaaki Kojima'

_publ_contact_author_address
;
Department of Chemistry, Faculty of Science, Kumamoto University, 
Kurokami 2-39-1, Kumamoto 860-8555, Japan
;
_publ_contact_author_email ' naohide@aster.sci.kumamoto-u.ac.jp'
_publ_contact_author_fax ' +81-96-342-3390'
_publ_contact_author_name 'Naohide Matsumoto'
_publ_contact_author_phone ' +81-96-342-3390'
_publ_section_title
;
 Spontaneous Resolution Induced by Self-Organization of Chiral
 Self-Complementary Cobalt(III) Complexes with Achiral Tripod-Type Ligands
 Containing Three Imidazole Groups
;
_journal_name_full 'Journal of the American Chemical Society'
_journal_page_first 629
_journal_page_last 640
_journal_paper_doi 10.1021/ja0123960
_journal_volume 124
_journal_year 2002
_chemical_formula_sum 'C18 H26 Cl3 Co N10 O13'
_chemical_formula_weight 755.75
_space_group_IT_number 9
_symmetry_cell_setting monoclinic
_symmetry_Int_Tables_number 9
_symmetry_space_group_name_Hall 'C -2yc'
_symmetry_space_group_name_H-M 'C 1 c 1'
_cell_angle_alpha 90
_cell_angle_beta 104.98(1)
_cell_angle_gamma 90
_cell_formula_units_Z 8
_cell_length_a 36.389(2)
_cell_length_b 13.313(2)
_cell_length_c 12.704(2)
_cell_measurement_reflns_used 25
_cell_measurement_temperature 293.2
_cell_measurement_theta_max 19.9
_cell_measurement_theta_min 18.3
_cell_volume 5945.3(14)
_computing_cell_refinement 'MSC/AFC Diffractometer Control'
_computing_data_collection 'MSC/AFC Diffractometer Control'
_computing_data_reduction 'teXsan for Windows (MSC, 1997)'
_computing_publication_material 'teXsan for Windows (MSC, 1997)'
_computing_structure_refinement 'teXsan for Windows (MSC, 1997)'
_computing_structure_solution 'SIR92 (Altomare, et. al. 1993)'
_diffrn_ambient_temperature 293.2
_diffrn_measurement_device AFC7R
_diffrn_measurement_method \w-2\q
_diffrn_orient_matrix_UB_11 0.01215
_diffrn_orient_matrix_UB_12 0.03593
_diffrn_orient_matrix_UB_13 -0.05139
_diffrn_orient_matrix_UB_21 -0.02461
_diffrn_orient_matrix_UB_22 0.03475
_diffrn_orient_matrix_UB_23 -0.03344
_diffrn_orient_matrix_UB_31 0.00746
_diffrn_orient_matrix_UB_32 0.05607
_diffrn_orient_matrix_UB_33 0.05366
_diffrn_radiation_detector 'scintillation counter'
_diffrn_radiation_monochromator graphite
_diffrn_radiation_source 'X-ray tube'
_diffrn_radiation_type 'Mo K\a'
_diffrn_radiation_wavelength 0.7107
_diffrn_reflns_av_R_equivalents 0.01839
_diffrn_reflns_av_sigmaI/netI 0.060
_diffrn_reflns_limit_h_max 47
_diffrn_reflns_limit_h_min 0
_diffrn_reflns_limit_k_max 17
_diffrn_reflns_limit_k_min 0
_diffrn_reflns_limit_l_max 15
_diffrn_reflns_limit_l_min -16
_diffrn_reflns_number 7240
_diffrn_reflns_reduction_process 'Lp corrections applied'
_diffrn_reflns_theta_max 27.50
_diffrn_reflns_theta_min 1.63
_diffrn_standards_decay_% -16.39
_diffrn_standards_interval_count 150
_diffrn_standards_number 3
_exptl_absorpt_coefficient_mu 0.926
_exptl_absorpt_correction_T_max 0.999
_exptl_absorpt_correction_T_min 0.814
_exptl_absorpt_correction_type '\y scans (North,Phillips & Matthews, 1968)'
_exptl_crystal_colour ruby
_exptl_crystal_density_diffrn 1.688
_exptl_crystal_description prismatic
_exptl_crystal_F_000 3088.00
_exptl_crystal_size_max 0.30
_exptl_crystal_size_mid 0.20
_exptl_crystal_size_min 0.20
_refine_diff_density_max 0.61
_refine_diff_density_min -0.36
_refine_ls_extinction_method none
_refine_ls_goodness_of_fit_all 1.592
_refine_ls_goodness_of_fit_ref 1.590
_refine_ls_hydrogen_treatment noref
_refine_ls_matrix_type full
_refine_ls_number_constraints 0
_refine_ls_number_parameters 810
_refine_ls_number_reflns 5056
_refine_ls_number_restraints 0
_refine_ls_R_factor_all 0.0402
_refine_ls_R_factor_gt 0.0400
_refine_ls_shift/su_max 16.1100
_refine_ls_shift/su_mean 0.9053
_refine_ls_structure_factor_coef F
_refine_ls_weighting_details 'w = 1/[\s^2^(Fo) + 0.00022|Fo|^2^]'
_refine_ls_weighting_scheme sigma
_refine_ls_wR_factor_all 0.0450
_refine_ls_wR_factor_ref 0.0450
_reflns_number_gt 5056
_reflns_number_total 7128
_reflns_threshold_expression I>2.00\s(I)
_cod_data_source_file ja0123960_2.cif
_cod_data_source_block '_coh3hclo4________________'
_cod_original_cell_volume 5946(1)
_cod_original_sg_symbol_H-M 'C c '
_cod_original_formula_sum 'C18 H26 Cl3 Co N10 O13 '
_cod_database_code 4114580

loop_
_symmetry_equiv_pos_as_xyz
'   +x,   +y,   +z'
'   +x,   -y,1/2+z'
'1/2+x,1/2+y,   +z'
1/2+x,1/2-y,1/2+z

loop_
_atom_site_label
_atom_site_fract_x
_atom_site_fract_y
_atom_site_fract_z
_atom_site_U_iso_or_equiv
_atom_site_occupancy
_atom_site_adp_type
_atom_site_calc_flag
Co(1) 0.5408 0.2343(1) 0.5540 0.0259(3) 1.000 Uani d
Co(2) 0.77724(2) 0.2660(1) 0.23291(5) 0.0287(4) 1.000 Uani d
Cl(1) 0.63937(9) 0.0662(2) -0.0909(3) 0.0458(8) 1.000 Uani d
Cl(2) 0.9094(1) 0.3628(1) 0.6417(4) 0.0627(4) 1.000 Uani d
Cl(3) 0.5679(1) 0.6392(2) -0.3256(2) 0.0536(9) 1.000 Uani d
Cl(4) 0.67914(9) 0.4328(2) -0.1237(3) 0.0427(8) 1.000 Uani d
Cl(5) 0.7500(1) -0.1370(2) 0.1119(3) 0.0562(9) 1.000 Uani d
Cl(6) 0.4102(1) 0.3582(1) 0.6432(5) 0.0701(4) 1.000 Uani d
O(1) 0.6307(3) -0.0347(7) -0.0983(9) 0.103(4) 1.000 Uani d
O(2) 0.6668(3) 0.0834(6) -0.1492(7) 0.064(3) 1.000 Uani d
O(3) 0.6549(2) 0.0939(8) 0.0202(6) 0.089(3) 1.000 Uani d
O(4) 0.6054(3) 0.1135(8) -0.1290(9) 0.092(3) 1.000 Uani d
O(5) 0.8780(3) 0.318(1) 0.606(1) 0.243(7) 1.000 Uani d
O(6) 0.9435(3) 0.3265(6) 0.6215(7) 0.116(3) 1.000 Uani d
O(7) 0.9172(3) 0.3470(7) 0.7594(5) 0.135(3) 1.000 Uani d
O(8) 0.9133(5) 0.4651(4) 0.661(1) 0.178(4) 1.000 Uani d
O(9) 0.5671(4) 0.5553(8) -0.2576(8) 0.105(4) 1.000 Uani d
O(10) 0.5307(3) 0.6686(8) -0.3925(7) 0.097(3) 1.000 Uani d
O(11) 0.5867(4) 0.6120(9) -0.4003(8) 0.126(4) 1.000 Uani d
O(12) 0.5866(3) 0.7117(8) -0.2497(7) 0.082(3) 1.000 Uani d
O(13) 0.6877(2) 0.5425(5) -0.1089(6) 0.052(2) 1.000 Uani d
O(14) 0.7140(3) 0.3760(7) -0.0724(7) 0.079(3) 1.000 Uani d
O(15) 0.6662(3) 0.4165(8) -0.2354(7) 0.097(3) 1.000 Uani d
O(16) 0.6520(2) 0.4087(7) -0.0620(7) 0.075(3) 1.000 Uani d
O(17) 0.7347(3) -0.2227(6) 0.0501(9) 0.090(3) 1.000 Uani d
O(18) 0.7869(2) -0.1734(8) 0.1694(8) 0.096(3) 1.000 Uani d
O(19) 0.7581(4) -0.0559(8) 0.0490(8) 0.102(3) 1.000 Uani d
O(20) 0.7263(3) -0.1130(8) 0.1845(7) 0.090(3) 1.000 Uani d
O(21) 0.4077(4) 0.302(1) 0.551(1) 0.212(6) 1.000 Uani d
O(22) 0.4010(4) 0.298(1) 0.722(1) 0.198(6) 1.000 Uani d
O(23) 0.3720(2) 0.3846(7) 0.602(1) 0.130(3) 1.000 Uani d
O(24) 0.4324(3) 0.437(1) 0.661(1) 0.240(7) 1.000 Uani d
O(25) 0.3718(4) 0.3097(8) 0.338(1) 0.106(3) 1.000 Uani d
O(26) 0.4472(3) 0.3248(7) 0.9541(8) 0.174(3) 1.000 Uani d
N(1) 0.5124(3) -0.0024(8) 0.4638(6) 0.049(3) 1.000 Uani d
N(2) 0.5745(3) 0.1206(6) 0.5930(6) 0.035(2) 1.000 Uani d
N(3) 0.5855(2) 0.2962(6) 0.5332(6) 0.034(2) 1.000 Uani d
N(4) 0.6339(3) 0.3758(9) 0.4999(8) 0.056(3) 1.000 Uani d
N(5) 0.4958(2) 0.1721(6) 0.5880(7) 0.030(2) 1.000 Uani d
N(6) 0.5523(3) 0.2729(6) 0.7013(7) 0.031(2) 1.000 Uani d
N(7) 0.5668(3) 0.3231(8) 0.8664(8) 0.063(3) 1.000 Uani d
N(8) 0.5271(2) 0.2015(6) 0.3991(6) 0.028(2) 1.000 Uani d
N(9) 0.5125(2) 0.3537(6) 0.5052(7) 0.034(2) 1.000 Uani d
N(10) 0.4822(3) 0.4975(8) 0.4718(9) 0.059(3) 1.000 Uani d
N(11) 0.8066(3) 0.5028(7) 0.3240(8) 0.048(3) 1.000 Uani d
N(12) 0.8212(2) 0.3276(7) 0.1994(7) 0.039(2) 1.000 Uani d
N(13) 0.7667(2) 0.2276(6) 0.0809(7) 0.034(2) 1.000 Uani d
N(14) 0.7481(3) 0.1764(7) -0.0892(6) 0.041(2) 1.000 Uani d
N(15) 0.7950(2) 0.2944(6) 0.3901(6) 0.036(2) 1.000 Uani d
N(16) 0.8078(2) 0.1478(6) 0.2766(7) 0.033(2) 1.000 Uani d
N(17) 0.8398(3) 0.0119(7) 0.3234(8) 0.053(3) 1.000 Uani d
N(18) 0.7431(2) 0.3847(6) 0.1919(6) 0.033(2) 1.000 Uani d
N(19) 0.7319(2) 0.2068(5) 0.2536(6) 0.035(2) 1.000 Uani d
N(20) 0.6861(3) 0.1265(7) 0.2904(8) 0.065(3) 1.000 Uani d
C(1) 0.5452(3) -0.0451(7) 0.5317(9) 0.050(3) 1.000 Uani d
C(2) 0.5653(3) 0.0146(6) 0.6300(8) 0.038(2) 1.000 Uani d
C(3) 0.6086(3) 0.1297(8) 0.5952(8) 0.039(2) 1.000 Uani d
C(4) 0.6165(3) 0.2314(9) 0.5565(9) 0.042(3) 1.000 Uani d
C(5) 0.6476(3) 0.279(1) 0.537(1) 0.064(4) 1.000 Uani d
C(6) 0.5977(3) 0.3814(7) 0.4976(8) 0.046(3) 1.000 Uani d
C(7) 0.4769(3) 0.0095(9) 0.495(1) 0.053(3) 1.000 Uani d
C(8) 0.4656(3) 0.117(1) 0.5083(9) 0.061(3) 1.000 Uani d
C(9) 0.4944(3) 0.1959(8) 0.6889(8) 0.046(3) 1.000 Uani d
C(10) 0.5242(3) 0.2448(8) 0.7518(8) 0.042(3) 1.000 Uani d
C(11) 0.5329(3) 0.2764(8) 0.8551(7) 0.040(2) 1.000 Uani d
C(12) 0.5783(3) 0.3169(8) 0.7715(8) 0.045(3) 1.000 Uani d
C(13) 0.5122(4) 0.0276(8) 0.355(1) 0.046(3) 1.000 Uani d
C(14) 0.5368(3) 0.1116(8) 0.3463(8) 0.038(2) 1.000 Uani d
C(15) 0.5060(3) 0.2766(9) 0.3438(9) 0.050(3) 1.000 Uani d
C(16) 0.4962(3) 0.3534(8) 0.3985(9) 0.044(3) 1.000 Uani d
C(17) 0.4782(4) 0.442(1) 0.373(1) 0.085(4) 1.000 Uani d
C(18) 0.5022(3) 0.4330(9) 0.5486(8) 0.048(3) 1.000 Uani d
C(19) 0.8397(4) 0.4934(9) 0.288(1) 0.059(3) 1.000 Uani d
C(20) 0.8522(3) 0.3833(8) 0.2721(9) 0.042(3) 1.000 Uani d
C(21) 0.8260(2) 0.3129(7) 0.1067(7) 0.029(2) 1.000 Uani d
C(22) 0.7949(3) 0.2542(8) 0.0326(9) 0.037(3) 1.000 Uani d
C(23) 0.7814(4) 0.2199(9) -0.0777(9) 0.056(3) 1.000 Uani d
C(24) 0.7396(3) 0.1786(8) 0.0056(8) 0.037(2) 1.000 Uani d
C(25) 0.8049(4) 0.4805(8) 0.4326(8) 0.047(3) 1.000 Uani d
C(26) 0.7812(3) 0.3817(8) 0.4415(8) 0.039(3) 1.000 Uani d
C(27) 0.8140(3) 0.2318(7) 0.4518(8) 0.033(2) 1.000 Uani d
C(28) 0.8229(3) 0.1422(8) 0.3922(8) 0.040(3) 1.000 Uani d
C(29) 0.8431(3) 0.0564(6) 0.4172(7) 0.046(2) 1.000 Uani d
C(30) 0.8169(3) 0.0609(7) 0.2381(9) 0.044(3) 1.000 Uani d
C(31) 0.7739(4) 0.5481(8) 0.2490(8) 0.047(3) 1.000 Uani d
C(32) 0.7540(4) 0.4731(8) 0.1562(9) 0.047(3) 1.000 Uani d
C(33) 0.7082(3) 0.3592(9) 0.1970(8) 0.039(2) 1.000 Uani d
C(34) 0.7006(3) 0.2672(8) 0.2315(9) 0.038(3) 1.000 Uani d
C(35) 0.6723(3) 0.213(1) 0.2547(9) 0.053(4) 1.000 Uani d
C(36) 0.7228(3) 0.1196(9) 0.287(1) 0.050(3) 1.000 Uani d
H(1) 0.6488 0.4210 0.4746 0.055 1.000 Uiso c
H(4) 0.4731 0.5679 0.4742 0.079 1.000 Uiso c
H(5) 0.5405 -0.1152 0.5491 0.066 1.000 Uiso c
H(6) 0.5648 -0.0530 0.4886 0.066 1.000 Uiso c
H(7) 0.5827 -0.0142 0.6840 0.055 1.000 Uiso c
H(8) 0.5421 0.0285 0.6713 0.055 1.000 Uiso c
H(9) 0.6291 0.0758 0.6208 0.055 1.000 Uiso c
H(10) 0.6752 0.2484 0.5540 0.077 1.000 Uiso c
H(11) 0.5793 0.4457 0.4770 0.069 1.000 Uiso c
H(12) 0.4551 -0.0174 0.4275 0.068 1.000 Uiso c
H(13) 0.4742 -0.0291 0.5510 0.068 1.000 Uiso c
H(14) 0.4417 0.1191 0.5282 0.079 1.000 Uiso c
H(15) 0.4612 0.1528 0.4389 0.079 1.000 Uiso c
H(16) 0.4708 0.1779 0.7101 0.054 1.000 Uiso c
H(20) 0.8199 0.2389 0.5223 0.038 1.000 Uiso c
H(2) 0.5793 0.3520 0.9386 0.066 1.000 Uiso c
H(3) 0.7317 0.1458 -0.1508 0.062 1.000 Uiso c
H(17) 0.5181 0.2638 0.9116 0.050 1.000 Uiso c
H(22) 0.6036 0.3503 0.7613 0.059 1.000 Uiso c
H(23) 0.5185 -0.0241 0.3136 0.059 1.000 Uiso c
H(24) 0.4857 0.0497 0.3156 0.059 1.000 Uiso c
H(25) 0.5329 0.1274 0.2727 0.027 1.000 Uiso c
H(26) 0.5604 0.0924 0.3813 0.027 1.000 Uiso c
H(27) 0.4950 0.2727 0.2566 0.063 1.000 Uiso c
H(28) 0.4662 0.4639 0.2949 0.088 1.000 Uiso c
H(29) 0.5061 0.4468 0.6228 0.040 1.000 Uiso c
H(30) 0.8326 0.5250 0.2094 0.052 1.000 Uiso c
H(31) 0.8589 0.5321 0.3265 0.052 1.000 Uiso c
H(32) 0.8582 0.3543 0.3431 0.046 1.000 Uiso c
H(33) 0.8729 0.3818 0.2425 0.046 1.000 Uiso c
H(34) 0.8456 0.3368 0.0795 0.043 1.000 Uiso c
H(35) 0.7948 0.2233 -0.1292 0.068 1.000 Uiso c
H(18) 0.8529 -0.0469 0.3103 0.056 1.000 Uiso c
H(19) 0.6723 0.0617 0.3073 0.097 1.000 Uiso c
H(36) 0.7167 0.1576 0.0181 0.043 1.000 Uiso c
H(37) 0.8299 0.4746 0.4756 0.052 1.000 Uiso c
H(38) 0.7942 0.5423 0.4583 0.052 1.000 Uiso c
H(39) 0.7519 0.3930 0.4082 0.075 1.000 Uiso c
H(40) 0.7800 0.3675 0.5192 0.075 1.000 Uiso c
H(41) 0.8576 0.0323 0.4814 0.064 1.000 Uiso c
H(42) 0.8073 0.0350 0.1568 0.082 1.000 Uiso c
H(43) 0.7569 0.5700 0.2904 0.051 1.000 Uiso c
H(44) 0.7824 0.6033 0.2159 0.051 1.000 Uiso c
H(45) 0.7647 0.4684 0.1037 0.048 1.000 Uiso c
H(46) 0.7271 0.5094 0.1225 0.048 1.000 Uiso c
H(47) 0.6880 0.4074 0.1790 0.044 1.000 Uiso c
H(48) 0.6484 0.2354 0.2542 0.058 1.000 Uiso c
H(49) 0.7381 0.0667 0.3104 0.049 1.000 Uiso c

loop_
_atom_site_aniso_label
_atom_site_aniso_U_11
_atom_site_aniso_U_22
_atom_site_aniso_U_33
_atom_site_aniso_U_12
_atom_site_aniso_U_13
_atom_site_aniso_U_23
Co(1) 0.0264(7) 0.0279(7) 0.0234(6) -0.0011(6) .0067(5) -0.0013(6)
Co(2) 0.0296(8) 0.0312(7) 0.0250(6) 0.0001(6) 0.0065(6) 0.0006(6)
Cl(1) 0.042(2) 0.057(2) 0.039(1) 0.001(1) 0.011(1) -0.009(1)
Cl(2) 0.0529(7) 0.0782(8) 0.0575(7) -0.013(2) 0.0151(6) -0.010(2)
Cl(3) 0.078(2) 0.055(2) 0.032(1) -0.009(2) .022(1) -0.004(1)
Cl(4) 0.042(2) 0.042(1) 0.042(1) 0.003(1) 0.007(1) 0.003(1)
Cl(5) 0.067(2) 0.051(2) 0.043(2) -0.002(1) .001(1) -0.000(1)
Cl(6) 0.0507(7) 0.0771(8) 0.0796(8) 0.003(2) 0.0113(6) -0.003(3)
O(1) 0.139(8) 0.041(5) 0.150(9) 0.009(5) 0.077(7) 0.012(5)
O(2) 0.088(6) 0.053(4) 0.057(5) -0.024(4) .027(5) -0.012(3)
O(3) 0.067(5) 0.158(9) 0.048(4) -0.039(5) .026(4) -0.050(5)
O(4) 0.059(5) 0.103(6) 0.111(7) 0.048(5) 0.019(5) 0.037(5)
O(5) 0.081(7) 0.22(1) 0.35(2) -0.054(7) -0.10(1) -0.05(1)
O(6) 0.136(7) 0.090(5) 0.146(7) 0.027(4) 0.082(6) -0.004(4)
O(7) 0.122(6) 0.217(9) 0.060(3) 0.016(6) 0.011(4) 0.028(4)
O(8) 0.193(9) 0.087(4) 0.31(1) -0.070(7) 17(1) -0.118(8)
O(9) 0.122(8) 0.102(7) 0.080(6) 0.001(6) 0.008(6) 0.042(5)
O(10) 0.095(6) 0.117(7) 0.057(5) -0.037(5) -0.018(4) 0.020(5)
O(11) 0.20(1) 0.139(8) 0.071(6) 0.071(8) 0.082(7) 0.036(5)
O(12) 0.075(6) 0.115(7) 0.055(4) -0.036(5) .018(4) -0.032(4)
O(13) 0.043(3) 0.049(4) 0.068(4) -0.009(3) .022(3) -0.015(3)
O(14) 0.092(6) 0.072(5) 0.063(4) 0.043(4) 0.004(4) 0.008(4)
O(15) 0.121(8) 0.117(7) 0.039(4) -0.012(6) -0.004(4) 0.003(4)
O(16) 0.056(4) 0.110(6) 0.069(5) -0.022(4) 0.037(4) 0.000(4)
O(17) 0.079(6) 0.054(4) 0.140(8) -0.009(4) .034(5) -0.037(4)
O(18) 0.073(6) 0.136(8) 0.068(5) 0.047(5) 0.000(4) -0.012(5)
O(19) 0.17(1) 0.070(6) 0.052(5) -0.061(6) 0.008(5) 0.013(4)
O(20) 0.124(6) 0.102(6) 0.048(4) 0.052(5) 0.029(4) -0.014(4)
O(21) 0.28(2) 0.22(1) 0.094(7) -0.00(1) -0.026(8) -0.084(8)
O(22) 0.16(1) 0.23(1) 0.17(1) -0.14(1) -0.046(8) 0.097(9)
O(23) 0.050(3) 0.140(7) 0.194(9) 0.019(4) 0.025(4) 0.065(6)
O(24) 0.25(2) 0.28(1) 0.24(1) -0.22(1) .17(1) -0.19(1)
O(25) 0.087(8) 0.099(5) 0.110(7) 0.034(5) -0.016(6) -0.007(5)
O(26) 0.254(7) 0.145(6) 0.094(5) -0.164(6) -0.008(5) 0.037(4)
N(1) 0.047(5) 0.061(6) 0.038(4) -0.003(4) 0.009(4) 0.004(4)
N(2) 0.050(6) 0.031(4) 0.024(4) 0.003(4) 0.012(4) -0.008(3)
N(3) 0.029(4) 0.038(5) 0.033(4) 0.009(3) 0.003(3) -0.010(3)
N(4) 0.035(5) 0.090(8) 0.044(5) -0.036(6) .010(4) -0.002(5)
N(5) 0.018(3) 0.034(4) 0.040(4) -0.000(3) .010(3) -0.002(3)
N(6) 0.034(5) 0.032(4) 0.025(3) 0.005(4) 0.003(3) 0.000(3)
N(7) 0.083(7) 0.051(5) 0.035(4) 0.015(5) -0.019(4) -0.017(3)
N(8) 0.022(3) 0.037(4) 0.023(3) 0.006(3) 0.004(2) 0.009(3)
N(9) 0.034(5) 0.028(4) 0.039(4) -0.004(4) .006(4) -0.000(3)
N(10) 0.062(6) 0.051(5) 0.070(6) 0.013(4) 0.026(4) -0.016(4)
N(11) 0.064(7) 0.040(5) 0.052(6) -0.015(5) .039(5) -0.014(4)
N(12) 0.052(4) 0.039(5) 0.029(4) -0.007(4) .013(3) -0.009(3)
N(13) 0.038(4) 0.034(4) 0.029(4) -0.002(3) .008(3) -0.008(3)
N(14) 0.059(5) 0.040(4) 0.022(3) 0.001(3) 0.004(3) -0.002(3)
N(15) 0.050(4) 0.026(3) 0.030(4) -0.008(3) .009(3) -0.011(3)
N(16) 0.036(4) 0.043(5) 0.023(4) 0.008(4) 0.010(3) -0.003(3)
N(17) 0.054(5) 0.032(5) 0.063(6) 0.020(4) -0.002(4) 0.015(4)
N(18) 0.032(4) 0.034(4) 0.030(4) 0.003(3) 0.004(3) 0.010(3)
N(19) 0.043(4) 0.033(4) 0.030(4) -0.016(3) 0.011(3) 0.011(3)
N(20) 0.078(6) 0.057(5) 0.060(5) -0.028(4) 0.017(4) 0.009(4)
C(1) 0.064(6) 0.027(5) 0.066(6) -0.021(4) .033(5) -0.009(4)
C(2) 0.058(5) 0.022(3) 0.037(4) 0.001(3) 0.019(4) 0.014(3)
C(3) 0.052(6) 0.031(4) 0.031(4) 0.002(4) 0.003(4) 0.002(3)
C(4) 0.021(4) 0.059(7) 0.046(5) -0.013(4) .011(4) -0.009(5)
C(5) 0.048(7) 0.077(8) 0.060(7) -0.006(5) .003(5) -0.008(6)
C(6) 0.065(7) 0.030(5) 0.045(6) -0.022(5) 0.017(5) 0.008(4)
C(7) 0.042(5) 0.061(7) 0.070(7) -0.019(5) .038(5) -0.019(6)
C(8) 0.049(5) 0.082(8) 0.045(5) -0.039(5) .002(4) -0.023(5)
C(9) 0.068(6) 0.044(5) 0.035(5) 0.014(5) 0.027(5) 0.001(4)
C(10) 0.066(7) 0.033(6) 0.022(5) 0.007(5) 0.003(5) -0.002(4)
C(11) 0.055(5) 0.050(5) 0.019(3) 0.015(4) 0.014(3) 0.003(3)
C(12) 0.061(6) 0.044(5) 0.036(5) 0.012(4) 0.023(4) 0.002(4)
C(13) 0.063(7) 0.033(5) 0.048(6) -0.007(4) .028(5) -0.016(4)
C(14) 0.051(6) 0.039(5) 0.029(5) 0.008(4) 0.019(4) -0.016(3)
C(15) 0.057(7) 0.058(7) 0.023(5) 0.000(5) -0.010(4) -0.000(4)
C(16) 0.035(6) 0.034(5) 0.049(6) 0.009(4) -0.011(4) 0.011(4)
C(17) 0.065(8) 0.12(1) 0.066(7) -0.020(7) .009(6) -0.018(7)
C(18) 0.047(6) 0.063(7) 0.029(5) -0.008(5) -0.001(5) -0.001(5)
C(19) 0.081(8) 0.039(6) 0.049(7) -0.030(5) .003(6) -0.005(5)
C(20) 0.031(5) 0.049(5) 0.054(6) -0.001(4) .028(5) -0.007(4)
C(21) 0.019(4) 0.033(4) 0.040(5) -0.001(3) 0.014(3) 0.003(3)
C(22) 0.039(5) 0.043(6) 0.037(5) 0.010(4) 0.024(4) 0.001(4)
C(23) 0.083(9) 0.049(6) 0.030(5) 0.009(6) 0.002(5) -0.007(4)
C(24) 0.043(5) 0.032(4) 0.023(4) -0.008(4) -0.015(3) -0.014(3)
C(25) 0.066(7) 0.041(5) 0.028(5) -0.005(4) .001(5) -0.007(4)
C(26) 0.051(6) 0.034(5) 0.031(5) -0.011(4) 0.009(4) 0.006(4)
C(27) 0.038(4) 0.034(5) 0.026(4) -0.001(4) .007(3) -0.003(3)
C(28) 0.051(6) 0.047(6) 0.026(4) 0.005(5) 0.015(4) 0.001(4)
C(29) 0.062(6) 0.035(4) 0.034(5) 0.035(4) -0.000(4) 0.020(3)
C(30) 0.049(6) 0.021(4) 0.066(7) 0.019(4) 0.022(5) 0.000(4)
C(31) 0.080(8) 0.029(5) 0.033(4) 0.019(5) 0.016(5) 0.011(4)
C(32) 0.066(7) 0.038(5) 0.034(5) 0.004(4) 0.007(5) -0.005(4)
C(33) 0.028(5) 0.057(6) 0.033(4) 0.012(4) 0.011(4) -0.005(4)
C(34) 0.040(6) 0.044(6) 0.029(5) 0.010(4) 0.007(4) 0.001(4)
C(35) 0.031(5) 0.09(1) 0.049(6) -0.019(6) .023(4) -0.002(6)
C(36) 0.040(6) 0.067(7) 0.042(7) -0.007(6) .009(5) -0.007(6)

loop_
_atom_type_symbol
_atom_type_oxidation_number
_atom_type_number_in_cell
_atom_type_scat_dispersion_real
_atom_type_scat_dispersion_imag
_atom_type_scat_source
Co 0 8 0.299 0.973
;
International Tables for Crystallography(1992, Vol. C, 
Tables 4.2.6.8 and 6.1.1.1)
;
N 0 80 0.004 0.003 'International Tables for Crystallography(1992, Vol. C, Table 6.1.1.2)'
C 0 144 0.002 0.002 'International Tables for Crystallography(1992, Vol. C, Table 6.1.1.2)'
H 0 208 0.000 0.000 'International Tables for Crystallography(1992, Vol. C, Table 6.1.1.2)'
Cl 0 24 0.132 0.159
;
International Tables for Crystallography(1992, Vol. C, 
Tables 4.2.6.8 and 6.1.1.1)
;
O 0 104 0.008 0.006 'International Tables for Crystallography(1992, Vol. C, Table 6.1.1.2)'

loop_
_geom_angle_atom_site_label_1
_geom_angle_atom_site_label_2
_geom_angle_atom_site_label_3
_geom_angle
_geom_angle_publ_flag
N(2) Co(1) N(3) 82.3(5) ?
N(2) Co(1) N(5) 97.0(5) ?
N(2) Co(1) N(6) 89.8(4) ?
N(2) Co(1) N(8) 93.6(4) ?
N(2) Co(1) N(9) 171.9(5) ?
N(3) Co(1) N(5) 175.5(4) ?
N(3) Co(1) N(6) 92.4(5) ?
N(3) Co(1) N(8) 87.7(4) ?
N(3) Co(1) N(9) 90.1(4) ?
N(5) Co(1) N(6) 83.2(5) ?
N(5) Co(1) N(8) 96.7(4) ?
N(5) Co(1) N(9) 90.7(5) ?
N(6) Co(1) N(8) 176.6(5) ?
N(6) Co(1) N(9) 93.3(5) ?
N(8) Co(1) N(9) 83.3(5) ?
N(12) Co(2) N(13) 81.6(4) ?
N(12) Co(2) N(15) 93.9(4) ?
N(12) Co(2) N(16) 87.8(5) ?
N(12) Co(2) N(18) 95.8(5) ?
N(12) Co(2) N(19) 175.3(4) ?
N(13) Co(2) N(15) 171.6(5) ?
N(13) Co(2) N(16) 91.2(4) ?
N(13) Co(2) N(18) 90.0(4) ?
N(13) Co(2) N(19) 94.2(4) ?
N(15) Co(2) N(16) 81.4(4) ?
N(15) Co(2) N(18) 97.6(4) ?
N(15) Co(2) N(19) 90.5(4) ?
N(16) Co(2) N(18) 176.4(4) ?
N(16) Co(2) N(19) 94.5(5) ?
N(18) Co(2) N(19) 82.0(4) ?
O(1) Cl(1) O(2) 107.6(8) ?
O(1) Cl(1) O(3) 110.2(9) ?
O(1) Cl(1) O(4) 104.9(9) ?
O(2) Cl(1) O(3) 109.0(7) ?
O(2) Cl(1) O(4) 116.1(8) ?
O(3) Cl(1) O(4) 108.9(9) ?
O(5) Cl(2) O(6) 122(1) ?
O(5) Cl(2) O(7) 103(1) ?
O(5) Cl(2) O(8) 125(1) ?
O(6) Cl(2) O(7) 100.9(7) ?
O(6) Cl(2) O(8) 108(1) ?
O(7) Cl(2) O(8) 89(1) ?
O(9) Cl(3) O(10) 114.0(9) ?
O(9) Cl(3) O(11) 108(1) ?
O(9) Cl(3) O(12) 101.8(8) ?
O(10) Cl(3) O(11) 103.0(9) ?
O(10) Cl(3) O(12) 115.3(8) ?
O(11) Cl(3) O(12) 115(1) ?
O(13) Cl(4) O(14) 108.5(7) ?
O(13) Cl(4) O(15) 106.5(7) ?
O(13) Cl(4) O(16) 107.3(6) ?
O(14) Cl(4) O(15) 113.4(8) ?
O(14) Cl(4) O(16) 106.1(8) ?
O(15) Cl(4) O(16) 114.8(8) ?
O(17) Cl(5) O(18) 101.1(8) ?
O(17) Cl(5) O(19) 114.2(8) ?
O(17) Cl(5) O(20) 108.3(8) ?
O(18) Cl(5) O(19) 104(1) ?
O(18) Cl(5) O(20) 112.4(7) ?
O(19) Cl(5) O(20) 115.7(9) ?
O(21) Cl(6) O(22) 108.6(8) ?
O(21) Cl(6) O(23) 89(1) ?
O(21) Cl(6) O(24) 119(1) ?
O(22) Cl(6) O(23) 91(1) ?
O(22) Cl(6) O(24) 126(1) ?
O(23) Cl(6) O(24) 112(1) ?
C(1) N(1) C(7) 123(1) ?
C(1) N(1) C(13) 120(1) ?
C(7) N(1) C(13) 117(1) ?
Co(1) N(2) C(2) 128.3(9) ?
Co(1) N(2) C(3) 120(1) ?
C(2) N(2) C(3) 112(1) ?
Co(1) N(3) C(4) 112.2(9) ?
Co(1) N(3) C(6) 141.6(9) ?
C(4) N(3) C(6) 106(1) ?
C(5) N(4) C(6) 109(1) ?
C(5) N(4) H(1) 121.4 no
C(6) N(4) H(1) 129.4 no
Co(1) N(5) C(8) 124.6(9) ?
Co(1) N(5) C(9) 110.5(9) ?
C(8) N(5) C(9) 125(1) ?
Co(1) N(6) C(10) 112.6(9) ?
Co(1) N(6) C(12) 140(1) ?
C(10) N(6) C(12) 108(1) ?
C(11) N(7) C(12) 111(1) ?
C(11) N(7) H(2) 117.6 no
C(12) N(7) H(2) 131.7 no
Co(1) N(8) C(14) 128.2(8) ?
Co(1) N(8) C(15) 108.9(9) ?
C(14) N(8) C(15) 123(1) ?
Co(1) N(9) C(16) 112.9(9) ?
Co(1) N(9) C(18) 137(1) ?
C(16) N(9) C(18) 110(1) ?
C(17) N(10) C(18) 102(1) ?
C(17) N(10) H(4) 123.7 no
C(18) N(10) H(4) 133.8 no
C(19) N(11) C(25) 124(1) ?
C(19) N(11) C(31) 117(1) ?
C(25) N(11) C(31) 119(1) ?
Co(2) N(12) C(20) 128.4(8) ?
Co(2) N(12) C(21) 117.7(9) ?
C(20) N(12) C(21) 114(1) ?
Co(2) N(13) C(22) 113.6(8) ?
Co(2) N(13) C(24) 138.8(9) ?
C(22) N(13) C(24) 108(1) ?
C(23) N(14) C(24) 108(1) ?
C(23) N(14) H(3) 130.4 no
C(24) N(14) H(3) 121.2 no
Co(2) N(15) C(26) 122.5(9) ?
Co(2) N(15) C(27) 120.0(9) ?
C(26) N(15) C(27) 117(1) ?
Co(2) N(16) C(28) 112.2(8) ?
Co(2) N(16) C(30) 142(1) ?
C(28) N(16) C(30) 106(1) ?
C(29) N(17) C(30) 114(1) ?
C(29) N(17) H(18) 126.8 no
C(30) N(17) H(18) 119.2 no
Co(2) N(18) C(32) 123.9(9) ?
Co(2) N(18) C(33) 108.9(9) ?
C(32) N(18) C(33) 127(1) ?
Co(2) N(19) C(34) 115.7(8) ?
Co(2) N(19) C(36) 135(1) ?
C(34) N(19) C(36) 109(1) ?
C(35) N(20) C(36) 110(1) ?
C(35) N(20) H(19) 130.2 no
C(36) N(20) H(19) 118.8 no
N(1) C(1) C(2) 117(1) ?
N(1) C(1) H(5) 110.9 no
N(1) C(1) H(6) 108.5 no
C(2) C(1) H(5) 113.0 no
C(2) C(1) H(6) 104.1 no
H(5) C(1) H(6) 102.1 no
N(2) C(2) C(1) 109.0(9) ?
N(2) C(2) H(7) 117.5 no
N(2) C(2) H(8) 103.9 no
C(1) C(2) H(7) 120.5 no
C(1) C(2) H(8) 102.2 no
H(7) C(2) H(8) 100.5 no
N(2) C(3) C(4) 111(1) ?
N(2) C(3) H(9) 125.5 no
C(4) C(3) H(9) 123.7 no
N(3) C(4) C(3) 115(1) ?
N(3) C(4) C(5) 110(1) ?
C(3) C(4) C(5) 135(1) ?
N(4) C(5) C(4) 104(1) ?
N(4) C(5) H(10) 130.6 no
C(4) C(5) H(10) 125.2 no
N(3) C(6) N(4) 111(1) ?
N(3) C(6) H(11) 121.2 no
N(4) C(6) H(11) 127.3 no
N(1) C(7) C(8) 115(1) ?
N(1) C(7) H(12) 105.7 no
N(1) C(7) H(13) 116.1 no
C(8) C(7) H(12) 103.9 no
C(8) C(7) H(13) 111.3 no
H(12) C(7) H(13) 103.3 no
N(5) C(8) C(7) 112(1) ?
N(5) C(8) H(14) 111.5 no
N(5) C(8) H(15) 107.1 no
C(7) C(8) H(14) 110.2 no
C(7) C(8) H(15) 110.3 no
H(14) C(8) H(15) 105.8 no
N(5) C(9) C(10) 117(1) ?
N(5) C(9) H(16) 117.0 no
C(10) C(9) H(16) 125.5 no
N(6) C(10) C(9) 116(1) ?
N(6) C(10) C(11) 111(1) ?
C(9) C(10) C(11) 134(1) ?
N(7) C(11) C(10) 103(1) ?
N(7) C(11) H(17) 129.4 no
C(10) C(11) H(17) 127.4 no
N(6) C(12) N(7) 108(1) ?
N(6) C(12) H(22) 128.6 no
N(7) C(12) H(22) 123.4 no
N(1) C(13) C(14) 116(1) ?
N(1) C(13) H(23) 113.4 no
N(1) C(13) H(24) 108.8 no
C(14) C(13) H(23) 106.3 no
C(14) C(13) H(24) 105.5 no
H(23) C(13) H(24) 106.4 no
N(8) C(14) C(13) 112(1) ?
N(8) C(14) H(25) 106.5 no
N(8) C(14) H(26) 108.6 no
C(13) C(14) H(25) 108.2 no
C(13) C(14) H(26) 105.9 no
H(25) C(14) H(26) 116.1 no
N(8) C(15) C(16) 119(1) ?
N(8) C(15) H(27) 120.9 no
C(16) C(15) H(27) 119.5 no
N(9) C(16) C(15) 115(1) ?
N(9) C(16) C(17) 107(1) ?
C(15) C(16) C(17) 137(1) ?
N(10) C(17) C(16) 108(1) ?
N(10) C(17) H(28) 128.8 no
C(16) C(17) H(28) 122.7 no
N(9) C(18) N(10) 112(1) ?
N(9) C(18) H(29) 127.4 no
N(10) C(18) H(29) 120.8 no
N(11) C(19) C(20) 115(1) ?
N(11) C(19) H(30) 104.7 no
N(11) C(19) H(31) 112.4 no
C(20) C(19) H(30) 105.2 no
C(20) C(19) H(31) 113.1 no
H(30) C(19) H(31) 104.6 no
N(12) C(20) C(19) 111(1) ?
N(12) C(20) H(32) 110.0 no
N(12) C(20) H(33) 108.0 no
C(19) C(20) H(32) 105.2 no
C(19) C(20) H(33) 111.6 no
H(32) C(20) H(33) 111.4 no
N(12) C(21) C(22) 114(1) ?
N(12) C(21) H(34) 127.4 no
C(22) C(21) H(34) 118.4 no
N(13) C(22) C(21) 113(1) ?
N(13) C(22) C(23) 104(1) ?
C(21) C(22) C(23) 143(1) ?
N(14) C(23) C(22) 109(1) ?
N(14) C(23) H(35) 126.2 no
C(22) C(23) H(35) 124.8 no
N(13) C(24) N(14) 111(1) ?
N(13) C(24) H(36) 123.1 no
N(14) C(24) H(36) 125.5 no
N(11) C(25) C(26) 114(1) ?
N(11) C(25) H(37) 107.8 no
N(11) C(25) H(38) 105.2 no
C(26) C(25) H(37) 110.6 no
C(26) C(25) H(38) 112.9 no
H(37) C(25) H(38) 106.4 no
N(15) C(26) C(25) 111(1) ?
N(15) C(26) H(39) 111.1 no
N(15) C(26) H(40) 112.7 no
C(25) C(26) H(39) 111.4 no
C(25) C(26) H(40) 112.5 no
H(39) C(26) H(40) 97.2 no
N(15) C(27) C(28) 112(1) ?
N(15) C(27) H(20) 122.1 no
C(28) C(27) H(20) 125.5 no
N(16) C(28) C(27) 114(1) ?
N(16) C(28) C(29) 109(1) ?
C(27) C(28) C(29) 137(1) ?
N(17) C(29) C(28) 104.6(9) ?
N(17) C(29) H(41) 123.8 no
C(28) C(29) H(41) 131.5 no
N(16) C(30) N(17) 107(1) ?
N(16) C(30) H(42) 126.3 no
N(17) C(30) H(42) 127.1 no
N(11) C(31) C(32) 112(1) ?
N(11) C(31) H(43) 107.6 no
N(11) C(31) H(44) 107.9 no
C(32) C(31) H(43) 111.8 no
C(32) C(31) H(44) 107.7 no
H(43) C(31) H(44) 110.1 no
N(18) C(32) C(31) 115(1) ?
N(18) C(32) H(45) 115.4 no
N(18) C(32) H(46) 101.9 no
C(31) C(32) H(45) 114.6 no
C(31) C(32) H(46) 102.0 no
H(45) C(32) H(46) 105.9 no
N(18) C(33) C(34) 122(1) ?
N(18) C(33) H(47) 120.0 no
C(34) C(33) H(47) 118.4 no
N(19) C(34) C(33) 112(1) ?
N(19) C(34) C(35) 107(1) ?
C(33) C(34) C(35) 142(2) ?
N(20) C(35) C(34) 108(1) ?
N(20) C(35) H(48) 124.6 no
C(34) C(35) H(48) 127.3 no
N(19) C(36) N(20) 107(1) ?
N(19) C(36) H(49) 128.1 no
N(20) C(36) H(49) 125.0 no

loop_
_geom_bond_atom_site_label_1
_geom_bond_atom_site_label_2
_geom_bond_distance
_geom_bond_publ_flag
Co(1) N(2) 1.93(1) ?
Co(1) N(3) 1.90(1) ?
Co(1) N(5) 1.98(1) ?
Co(1) N(6) 1.88(1) ?
Co(1) N(8) 1.95(1) ?
Co(1) N(9) 1.91(1) ?
Co(2) N(12) 1.94(1) ?
Co(2) N(13) 1.94(1) ?
Co(2) N(15) 1.97(1) ?
Co(2) N(16) 1.92(1) ?
Co(2) N(18) 1.99(1) ?
Co(2) N(19) 1.908(8) ?
Cl(1) O(1) 1.38(1) ?
Cl(1) O(2) 1.41(1) ?
Cl(1) O(3) 1.43(1) ?
Cl(1) O(4) 1.36(1) ?
Cl(2) O(5) 1.27(1) ?
Cl(2) O(6) 1.41(1) ?
Cl(2) O(7) 1.46(1) ?
Cl(2) O(8) 1.384(7) ?
Cl(3) O(9) 1.42(1) ?
Cl(3) O(10) 1.45(1) ?
Cl(3) O(11) 1.35(1) ?
Cl(3) O(12) 1.41(1) ?
Cl(4) O(13) 1.50(1) ?
Cl(4) O(14) 1.48(1) ?
Cl(4) O(15) 1.39(1) ?
Cl(4) O(16) 1.447(9) ?
Cl(5) O(17) 1.41(1) ?
Cl(5) O(18) 1.43(1) ?
Cl(5) O(19) 1.42(1) ?
Cl(5) O(20) 1.45(1) ?
Cl(6) O(21) 1.38(1) ?
Cl(6) O(22) 1.39(2) ?
Cl(6) O(23) 1.40(1) ?
Cl(6) O(24) 1.31(1) ?
N(1) C(1) 1.40(2) ?
N(1) C(7) 1.45(2) ?
N(1) C(13) 1.44(2) ?
N(2) C(2) 1.55(1) ?
N(2) C(3) 1.24(2) ?
N(3) C(4) 1.39(2) ?
N(3) C(6) 1.34(2) ?
N(4) C(5) 1.42(2) ?
N(4) C(6) 1.31(2) ?
N(4) H(1) 0.92 no
N(5) C(8) 1.48(2) ?
N(5) C(9) 1.34(2) ?
N(6) C(10) 1.39(2) ?
N(6) C(12) 1.26(2) ?
N(7) C(11) 1.36(2) ?
N(7) C(12) 1.38(2) ?
N(7) H(2) 0.99 no
N(8) C(14) 1.46(2) ?
N(8) C(15) 1.34(2) ?
N(9) C(16) 1.33(2) ?
N(9) C(18) 1.29(2) ?
N(10) C(17) 1.43(2) ?
N(10) C(18) 1.36(2) ?
N(10) H(4) 1.00 no
N(11) C(19) 1.40(2) ?
N(11) C(25) 1.43(2) ?
N(11) C(31) 1.45(2) ?
N(12) C(20) 1.46(2) ?
N(12) C(21) 1.25(2) ?
N(13) C(22) 1.37(1) ?
N(13) C(24) 1.35(1) ?
N(14) C(23) 1.31(2) ?
N(14) C(24) 1.32(2) ?
N(14) H(3) 0.95 no
N(15) C(26) 1.48(2) ?
N(15) C(27) 1.23(2) ?
N(16) C(28) 1.43(2) ?
N(16) C(30) 1.33(1) ?
N(17) C(29) 1.31(2) ?
N(17) C(30) 1.35(2) ?
N(17) H(18) 0.95 no
N(18) C(32) 1.36(2) ?
N(18) C(33) 1.33(2) ?
N(19) C(34) 1.36(2) ?
N(19) C(36) 1.31(2) ?
N(20) C(35) 1.30(2) ?
N(20) C(36) 1.35(2) ?
N(20) H(19) 1.05 no
C(1) C(2) 1.50(2) ?
C(1) H(5) 0.98 no
C(1) H(6) 1.01 no
C(2) H(7) 0.89 no
C(2) H(8) 1.12 no
C(3) C(4) 1.49(2) ?
C(3) H(9) 1.03 no
C(4) C(5) 1.37(2) ?
C(5) H(10) 1.06 no
C(6) H(11) 1.08 no
C(7) C(8) 1.51(2) ?
C(7) H(12) 1.07 no
C(7) H(13) 0.90 no
C(8) H(14) 0.97 no
C(8) H(15) 0.98 no
C(9) C(10) 1.34(2) ?
C(9) H(16) 0.99 no
C(10) C(11) 1.34(2) ?
C(11) H(17) 1.02 no
C(12) H(22) 1.06 no
C(13) C(14) 1.45(2) ?
C(13) H(23) 0.93 no
C(13) H(24) 1.01 no
C(14) H(25) 0.93 no
C(14) H(26) 0.90 no
C(15) C(16) 1.34(2) ?
C(15) H(27) 1.08 no
C(16) C(17) 1.35(2) ?
C(17) H(28) 1.02 no
C(18) H(29) 0.93 no
C(19) C(20) 1.56(2) ?
C(19) H(30) 1.05 no
C(19) H(31) 0.91 no
C(20) H(32) 0.95 no
C(20) H(33) 0.92 no
C(21) C(22) 1.49(2) ?
C(21) H(34) 0.93 no
C(22) C(23) 1.43(2) ?
C(23) H(35) 0.91 no
C(24) H(36) 0.93 no
C(25) C(26) 1.60(2) ?
C(25) H(37) 0.94 no
C(25) H(38) 1.00 no
C(26) H(39) 1.05 no
C(26) H(40) 1.02 no
C(27) C(28) 1.49(2) ?
C(27) H(20) 0.87 no
C(28) C(29) 1.35(2) ?
C(29) H(41) 0.91 no
C(30) H(42) 1.06 no
C(31) C(32) 1.57(2) ?
C(31) H(43) 0.95 no
C(31) H(44) 0.94 no
C(32) H(45) 0.86 no
C(32) H(46) 1.08 no
C(33) C(34) 1.35(2) ?
C(33) H(47) 0.96 no
C(34) C(35) 1.35(2) ?
C(35) H(48) 0.92 no
C(36) H(49) 0.90 no

loop_
_geom_contact_atom_site_label_1
_geom_contact_atom_site_label_2
_geom_contact_distance
_geom_contact_site_symmetry_2
_geom_contact_publ_flag
O(5) C(27) 2.86(2) . no
O(6) O(26) 2.96(1) 4_554 no
O(7) O(25) 2.99(2) 4 no
O(11) N(7) 2.99(2) 2_563 no
O(13) N(4) 2.89(1) 2_564 no
O(14) C(24) 2.88(2) . no
O(14) N(14) 2.96(2) . no
O(20) N(14) 2.90(2) 2 no
O(21) O(25) 2.69(2) . no
O(25) N(17) 2.92(2) 3_455 no
O(26) N(10) 2.67(2) 2_565 no

loop_
_geom_hbond_atom_site_label_D
_geom_hbond_atom_site_label_H
_geom_hbond_atom_site_label_A
_geom_hbond_distance_DH
_geom_hbond_distance_HA
_geom_hbond_distance_DA
_geom_hbond_angle_DHA
_geom_hbond_site_symmetry_A
N(4) H(1) O(13) 0.92 2.03 2.89(1) 152.8 2_565
N(10) H(4) O(26) 1.00 1.69 2.67(2) 164.6 2_564
N(14) H(3) O(20) 0.95 2.10 2.90(2) 142.5 2_554
N(17) H(18) O(25) 0.95 2.03 2.92(2) 154.8 3_545
